data_1000352
loop_
_publ_author_name
'Crosnier-Lopez, M P'
'Fourquet, J L'

_publ_section_title
;
Ba~3~Nb~2~O~2~F~12~.2H~2~O: Synthesis and crystal structure
;
_journal_coden_ASTM JSSCBI
_journal_name_full 'Journal of Solid State Chemistry'
_journal_page_first 92
_journal_page_last 99
_journal_paper_doi 10.1006/jssc.1993.1196
_journal_volume 105
_journal_year 1993
_chemical_formula_structural 'Ba3 Nb2 O2 F12 (H2 O)2'
_chemical_formula_sum 'Ba3 F12 H4 Nb2 O4'
_chemical_name_systematic
;
Tribarium diniobium dioxide dodecafluoride dihydrate
;
_space_group_IT_number 36
_symmetry_cell_setting orthorhombic
_symmetry_Int_Tables_number 36
_symmetry_space_group_name_Hall 'C 2c -2'
_symmetry_space_group_name_H-M 'C m c 21'
_cell_angle_alpha 90
_cell_angle_beta 90
_cell_angle_gamma 90
_cell_formula_units_Z 4
_cell_length_a 22.633(3)
_cell_length_b 7.804(1)
_cell_length_c 7.748(1)
_cell_volume 1368.5
_refine_ls_R_factor_all 0.031
_cod_original_formula_sum 'H4 Ba3 F12 Nb2 O4'
_cod_database_code 1000352

loop_
_symmetry_equiv_pos_as_xyz
x,y,z
-x,y,z
-x,-y,1/2+z
x,-y,1/2+z
1/2+x,1/2+y,z
1/2-x,1/2+y,z
1/2-x,1/2-y,1/2+z
1/2+x,1/2-y,1/2+z

loop_
_atom_site_aniso_label
_atom_site_aniso_U_11
_atom_site_aniso_U_12
_atom_site_aniso_U_13
_atom_site_aniso_U_22
_atom_site_aniso_U_23
_atom_site_aniso_U_33
Ba1 0.0137(2) 0. 0. 0.0188(2) -0.0018(2) 0.0112(2)
Ba2 0.0119(1) 0.0010(1) 0.0001(1) 0.0120(1) 0.0002(2) 0.0100(1)
Nb1 0.0143(2) -0.0101(2) -0.0001(2) 0.0240(2) 0.0004(3) 0.0096(2)
F1 0.0147(17) -0.0074(16) -0.0023(14) 0.0211(21) -0.0019(16) 0.0106(17)
F2 0.0149(17) -0.0038(16) 0.0022(15) 0.0227(20) -0.0021(14) 0.0158(20)
F3 0.0151(15) -0.0105(13) -0.0004(16) 0.0284(19) -0.0021(27) 0.0182(16)
F4 0.0215(20) -0.0104(19) -0.0014(15) 0.0309(24) -0.0040(14) 0.0094(18)
F5 0.0147(16) -0.0035(15) 0.0009(15) 0.0170(19) 0.0003(15) 0.0127(18)
F6 0.0205(16) 0.0058(13) 0.0006(22) 0.0175(16) 0.0022(20) 0.0317(21)
O1 0.0210(18) 0.0019(13) -0.0011(24) 0.0084(15) 0.0013(23) 0.0244(21)
O2 0.0888(88) 0. 0. 0.0202(39) 0.0044(33) 0.0218(43)
O3 0.0318(40) 0. 0. 0.0256(40) 0.0039(39) 0.0410(59)

loop_
_atom_site_label
_atom_site_type_symbol
_atom_site_symmetry_multiplicity
_atom_site_Wyckoff_symbol
_atom_site_fract_x
_atom_site_fract_y
_atom_site_fract_z
_atom_site_occupancy
_atom_site_attached_hydrogens
_atom_site_calc_flag
Ba1 Ba2+ 4 a 0. 0.1050(1) 0. 1. 0 d
Ba2 Ba2+ 8 b 0.1951(1) 0.3097(1) 0.7887(1) 1. 0 d
Nb1 Nb5+ 8 b 0.8600(1) 0.7676(1) 0.7907(1) 1. 0 d
F1 F1- 8 b 0.2970(2) 0.1532(6) 0.6368(6) 1. 0 d
F2 F1- 8 b 0.3867(2) 0.2905(7) 0.5405(6) 1. 0 d
F3 F1- 8 b 0.4362(2) 0.3993(5) 0.7915(6) 1. 0 d
F4 F1- 8 b 0.3830(2) 0.2971(7) 0.0373(5) 1. 0 d
F5 F1- 8 b 0.2950(2) 0.1550(6) 0.9390(6) 1. 0 d
F6 F1- 8 b 0.3964(2) 0.0398(5) 0.7947(8) 1. 0 d
O1 O2- 8 b 0.3120(2) 0.4595(5) 0.7848(10) 1. 0 d
O2 O2- 4 a 0.5 0.7197(12) 0.6630(13) 1. 2 d
O3 O2- 4 a 0.5 0.0350(11) 0.4777(15) 1. 2 d

loop_
_atom_type_symbol
_atom_type_oxidation_number
Ba2+ 2.000
Nb5+ 5.000
F1- -1.000
O2- -2.000
H1+ 1.000
